data_7009770
loop_
_publ_author_name
'Mathieson, Trevor'
'Schier, Annette'
'Schmidbaur, Hubert'

_publ_section_title
;
 The solid state aggregation of two gold(I) nitrate
 complexes&#x200A;&#x2020;
;
_journal_issue 21
_journal_name_full 'Journal of the Chemical Society, Dalton Transactions'
_journal_page_first 3881
_journal_paper_doi 10.1039/b003523h
_journal_year 2000
_chemical_formula_sum 'C3 H9 Au N O3 P'
_chemical_formula_weight 335.05
_chemical_name_systematic
; 
 ? 
;
_space_group_IT_number 2
_symmetry_cell_setting triclinic
_symmetry_space_group_name_Hall '-P 1'
_symmetry_space_group_name_H-M 'P -1'
_atom_sites_solution_hydrogens geom
_atom_sites_solution_primary direct
_atom_sites_solution_secondary difmap
_audit_creation_method SHELXL-97
_cell_angle_alpha 78.12(1)
_cell_angle_beta 75.62(1)
_cell_angle_gamma 74.97(1)
_cell_formula_units_Z 6
_cell_length_a 9.052(1)
_cell_length_b 10.436(2)
_cell_length_c 13.422(1)
_cell_measurement_reflns_used 23
_cell_measurement_temperature 163(2)
_cell_measurement_theta_max 24
_cell_measurement_theta_min 17
_cell_volume 1172.6(3)
_computing_cell_refinement 'Enraf Nonius CAD4'
_computing_data_collection 'Enraf Nonius CAD4'
_computing_data_reduction 'Enraf Nonius SDP-PLUS'
_computing_molecular_graphics 'SHELXL-97 (Sheldrick, 1997)'
_computing_publication_material 'SHELXL-97 (Sheldrick, 1997)'
_computing_structure_refinement 'SHELXL-97 (Sheldrick, 1997)'
_computing_structure_solution 'SHELXS-97 (Sheldrick, 1990)'
_diffrn_ambient_temperature 163(2)
_diffrn_measured_fraction_theta_full 0.995
_diffrn_measured_fraction_theta_max 0.995
_diffrn_measurement_device_type 'Enraf Nonius CAD4'
_diffrn_measurement_method omega-scans
_diffrn_radiation_monochromator graphite
_diffrn_radiation_source 'fine-focus sealed tube'
_diffrn_radiation_type MoK\a
_diffrn_radiation_wavelength 0.71073
_diffrn_reflns_av_R_equivalents 0.0184
_diffrn_reflns_av_sigmaI/netI 0.0207
_diffrn_reflns_limit_h_max 11
_diffrn_reflns_limit_h_min -11
_diffrn_reflns_limit_k_max 13
_diffrn_reflns_limit_k_min 0
_diffrn_reflns_limit_l_max 17
_diffrn_reflns_limit_l_min -16
_diffrn_reflns_number 5398
_diffrn_reflns_theta_full 27.03
_diffrn_reflns_theta_max 27.03
_diffrn_reflns_theta_min 2.04
_diffrn_standards_decay_% 1.7%
_diffrn_standards_interval_time 3600s
_diffrn_standards_number 3
_exptl_absorpt_coefficient_mu 18.967
_exptl_absorpt_correction_T_max 0.997
_exptl_absorpt_correction_T_min 0.503
_exptl_absorpt_correction_type psi-scan
_exptl_crystal_colour colorless
_exptl_crystal_density_diffrn 2.847
_exptl_crystal_density_method 'not measured'
_exptl_crystal_F_000 912
_exptl_crystal_size_max 0.8
_exptl_crystal_size_mid 0.3
_exptl_crystal_size_min 0.2
_refine_diff_density_max 3.057
_refine_diff_density_min -2.092
_refine_diff_density_rms 0.223
_refine_ls_extinction_coef 0.00317(16)
_refine_ls_extinction_expression Fc^*^=kFc[1+0.001xFc^2^\l^3^/sin(2\q)]^-1/4^
_refine_ls_extinction_method SHELXL
_refine_ls_goodness_of_fit_ref 1.052
_refine_ls_hydrogen_treatment riding
_refine_ls_matrix_type full
_refine_ls_number_parameters 245
_refine_ls_number_reflns 5112
_refine_ls_number_restraints 0
_refine_ls_restrained_S_all 1.052
_refine_ls_R_factor_all 0.0393
_refine_ls_R_factor_gt 0.0314
_refine_ls_shift/su_max 0.002
_refine_ls_shift/su_mean 0.000
_refine_ls_structure_factor_coef Fsqd
_refine_ls_weighting_details 'calc w=1/[\s^2^(Fo^2^)+(0.0465P)^2^+8.6998P] where P=(Fo^2^+2Fc^2^)/3'
_refine_ls_weighting_scheme calc
_refine_ls_wR_factor_gt 0.0782
_refine_ls_wR_factor_ref 0.0815
_reflns_number_gt 4501
_reflns_number_total 5112
_reflns_threshold_expression >2sigma(I)
_cod_data_source_file b003523h.txt
_cod_data_source_block TREV3
_cod_depositor_comments
;
The following automatic conversions were performed:

'_exptl_absorpt_correction_type' tag value 'psi-scans' was replaced
with 'psi-scan' value.

Automatic conversion script
Id: cif_fix_values 1646 2011-03-28 12:23:43Z adriana 
;
_cod_original_sg_symbol_H-M P(-1)
_cod_database_code 7009770

loop_
_symmetry_equiv_pos_as_xyz
'x, y, z'
'-x, -y, -z'

loop_
_atom_site_label
_atom_site_type_symbol
_atom_site_fract_x
_atom_site_fract_y
_atom_site_fract_z
_atom_site_U_iso_or_equiv
_atom_site_adp_type
_atom_site_occupancy
_atom_site_symmetry_multiplicity
_atom_site_calc_flag
_atom_site_refinement_flags
_atom_site_disorder_assembly
_atom_site_disorder_group
Au1 Au 0.96401(3) 0.16320(3) 0.28753(2) 0.02892(10) Uani 1 1 d . . .
Au2 Au 0.62797(3) 0.26081(3) 0.18865(2) 0.02726(9) Uani 1 1 d . . .
Au3 Au 1.34200(3) 0.11807(3) 0.19578(2) 0.02339(9) Uani 1 1 d . . .
P1 P 0.9440(2) 0.35781(19) 0.33721(14) 0.0241(4) Uani 1 1 d . . .
P2 P 0.7515(2) 0.24977(19) 0.02465(14) 0.0244(4) Uani 1 1 d . . .
P3 P 1.4236(2) -0.05722(17) 0.30888(13) 0.0208(3) Uani 1 1 d . . .
C11 C 0.8189(10) 0.3769(10) 0.4620(7) 0.040(2) Uani 1 1 d . . .
H11A H 0.8149 0.4648 0.4792 0.061 Uiso 1 1 calc R . .
H11B H 0.8599 0.3060 0.5148 0.061 Uiso 1 1 calc R . .
H11C H 0.7135 0.3705 0.4603 0.061 Uiso 1 1 calc R . .
C12 C 1.1257(10) 0.3851(10) 0.3494(8) 0.042(2) Uani 1 1 d . . .
H12A H 1.1080 0.4728 0.3713 0.063 Uiso 1 1 calc R . .
H12B H 1.1992 0.3830 0.2822 0.063 Uiso 1 1 calc R . .
H12C H 1.1693 0.3145 0.4014 0.063 Uiso 1 1 calc R . .
C13 C 0.8686(14) 0.4991(10) 0.2494(8) 0.050(2) Uani 1 1 d . . .
H13A H 0.8624 0.5820 0.2753 0.075 Uiso 1 1 calc R . .
H13B H 0.7641 0.4945 0.2442 0.075 Uiso 1 1 calc R . .
H13C H 0.9380 0.4983 0.1806 0.075 Uiso 1 1 calc R . .
C21 C 0.9499(9) 0.2645(9) 0.0022(7) 0.0365(18) Uani 1 1 d . . .
H21A H 0.9996 0.2584 -0.0709 0.055 Uiso 1 1 calc R . .
H21B H 1.0064 0.1919 0.0469 0.055 Uiso 1 1 calc R . .
H21C H 0.9525 0.3513 0.0182 0.055 Uiso 1 1 calc R . .
C22 C 0.6736(9) 0.3734(8) -0.0745(6) 0.0327(16) Uani 1 1 d . . .
H22A H 0.7379 0.3568 -0.1429 0.049 Uiso 1 1 calc R . .
H22B H 0.6743 0.4630 -0.0631 0.049 Uiso 1 1 calc R . .
H22C H 0.5662 0.3680 -0.0715 0.049 Uiso 1 1 calc R . .
C23 C 0.7609(11) 0.0887(8) -0.0086(7) 0.0369(18) Uani 1 1 d . . .
H23A H 0.8157 0.0850 -0.0811 0.055 Uiso 1 1 calc R . .
H23B H 0.6547 0.0759 0.0001 0.055 Uiso 1 1 calc R . .
H23C H 0.8174 0.0177 0.0372 0.055 Uiso 1 1 calc R . .
C31 C 1.3218(10) -0.0366(8) 0.4398(6) 0.0328(17) Uani 1 1 d . . .
H31A H 1.3599 -0.1158 0.4878 0.049 Uiso 1 1 calc R . .
H31B H 1.2094 -0.0263 0.4452 0.049 Uiso 1 1 calc R . .
H31C H 1.3405 0.0434 0.4577 0.049 Uiso 1 1 calc R . .
C32 C 1.4044(9) -0.2157(8) 0.2866(6) 0.0308(16) Uani 1 1 d . . .
H32A H 1.4427 -0.2871 0.3401 0.046 Uiso 1 1 calc R . .
H32B H 1.4657 -0.2338 0.2178 0.046 Uiso 1 1 calc R . .
H32C H 1.2941 -0.2125 0.2899 0.046 Uiso 1 1 calc R . .
C33 C 1.6267(8) -0.0848(8) 0.3107(7) 0.0325(17) Uani 1 1 d . . .
H33A H 1.6552 -0.1639 0.3616 0.049 Uiso 1 1 calc R . .
H33B H 1.6465 -0.0061 0.3298 0.049 Uiso 1 1 calc R . .
H33C H 1.6895 -0.0996 0.2415 0.049 Uiso 1 1 calc R . .
O11 O 0.9808(7) -0.0135(6) 0.2310(5) 0.0395(14) Uani 1 1 d . . .
O12 O 1.0093(7) -0.2304(7) 0.2700(6) 0.0519(18) Uani 1 1 d . . .
O13 O 0.9762(8) -0.1112(7) 0.3917(5) 0.0494(16) Uani 1 1 d . . .
O21 O 0.5268(7) 0.2408(6) 0.3476(4) 0.0368(13) Uani 1 1 d . . .
O22 O 0.4182(8) 0.3396(7) 0.4813(4) 0.0443(15) Uani 1 1 d . . .
O23 O 0.4705(9) 0.4579(6) 0.3316(5) 0.0496(16) Uani 1 1 d . . .
O31 O 1.2590(7) 0.2963(6) 0.1013(4) 0.0349(13) Uani 1 1 d . . .
O32 O 1.2647(8) 0.3974(6) -0.0559(5) 0.0449(15) Uani 1 1 d . . .
O33 O 1.3696(8) 0.1856(7) -0.0286(5) 0.0443(15) Uani 1 1 d . . .
N1 N 0.9882(7) -0.1207(7) 0.2997(6) 0.0340(15) Uani 1 1 d . . .
N2 N 0.4703(7) 0.3506(7) 0.3879(5) 0.0280(13) Uani 1 1 d . . .
N3 N 1.2983(7) 0.2914(7) 0.0025(5) 0.0298(14) Uani 1 1 d . . .

loop_
_atom_site_aniso_label
_atom_site_aniso_U_11
_atom_site_aniso_U_22
_atom_site_aniso_U_33
_atom_site_aniso_U_23
_atom_site_aniso_U_13
_atom_site_aniso_U_12
Au1 0.03069(16) 0.03249(17) 0.02727(15) -0.01119(11) -0.00075(11) -0.01310(12)
Au2 0.02933(16) 0.02540(15) 0.02551(15) -0.00575(10) -0.00030(11) -0.00699(11)
Au3 0.02597(15) 0.02227(14) 0.02091(14) -0.00030(10) -0.00742(10) -0.00338(10)
P1 0.0264(9) 0.0256(9) 0.0232(8) -0.0040(7) -0.0094(7) -0.0062(7)
P2 0.0226(8) 0.0243(9) 0.0267(9) -0.0068(7) -0.0014(7) -0.0070(7)
P3 0.0222(8) 0.0204(8) 0.0189(8) -0.0009(6) -0.0053(6) -0.0039(6)
C11 0.035(4) 0.052(5) 0.032(4) -0.013(4) -0.006(3) -0.001(4)
C12 0.029(4) 0.049(5) 0.058(6) -0.030(4) -0.012(4) -0.007(4)
C13 0.077(7) 0.038(5) 0.044(5) 0.013(4) -0.033(5) -0.026(5)
C21 0.027(4) 0.047(5) 0.035(4) -0.006(4) -0.007(3) -0.009(4)
C22 0.032(4) 0.034(4) 0.033(4) -0.003(3) -0.009(3) -0.010(3)
C23 0.045(5) 0.028(4) 0.035(4) -0.012(3) 0.007(3) -0.011(3)
C31 0.038(4) 0.033(4) 0.024(4) -0.006(3) -0.008(3) 0.002(3)
C32 0.032(4) 0.026(4) 0.033(4) -0.006(3) -0.004(3) -0.005(3)
C33 0.018(3) 0.035(4) 0.042(4) 0.001(3) -0.006(3) -0.007(3)
O11 0.038(3) 0.043(3) 0.043(3) -0.019(3) 0.002(3) -0.017(3)
O12 0.036(3) 0.041(4) 0.086(5) -0.039(4) -0.003(3) -0.007(3)
O13 0.058(4) 0.038(4) 0.051(4) -0.013(3) -0.020(3) 0.005(3)
O21 0.044(3) 0.027(3) 0.032(3) -0.007(2) 0.001(2) -0.001(2)
O22 0.046(4) 0.053(4) 0.026(3) -0.013(3) -0.001(2) 0.005(3)
O23 0.066(5) 0.027(3) 0.051(4) -0.004(3) -0.004(3) -0.010(3)
O31 0.046(3) 0.028(3) 0.026(3) 0.006(2) -0.015(2) -0.001(2)
O32 0.053(4) 0.042(3) 0.041(3) 0.019(3) -0.027(3) -0.016(3)
O33 0.047(4) 0.043(4) 0.038(3) -0.009(3) 0.000(3) -0.008(3)
N1 0.015(3) 0.039(4) 0.052(4) -0.022(3) -0.006(3) -0.002(3)
N2 0.023(3) 0.030(3) 0.030(3) -0.005(3) -0.006(2) -0.003(2)
N3 0.025(3) 0.037(4) 0.031(3) 0.005(3) -0.014(3) -0.014(3)

loop_
_atom_type_symbol
_atom_type_description
_atom_type_scat_dispersion_real
_atom_type_scat_dispersion_imag
_atom_type_scat_source
C C 0.0033 0.0016 'International Tables Vol C Tables 4.2.6.8 and 6.1.1.4'
H H 0.0000 0.0000 'International Tables Vol C Tables 4.2.6.8 and 6.1.1.4'
N N 0.0061 0.0033 'International Tables Vol C Tables 4.2.6.8 and 6.1.1.4'
O O 0.0106 0.0060 'International Tables Vol C Tables 4.2.6.8 and 6.1.1.4'
P P 0.1023 0.0942 'International Tables Vol C Tables 4.2.6.8 and 6.1.1.4'
Au Au -2.0133 8.8022 'International Tables Vol C Tables 4.2.6.8 and 6.1.1.4'

loop_
_geom_angle_atom_site_label_1
_geom_angle_atom_site_label_2
_geom_angle_atom_site_label_3
_geom_angle
_geom_angle_site_symmetry_1
_geom_angle_site_symmetry_3
_geom_angle_publ_flag
O11 Au1 P1 176.23(19) . . ?
O11 Au1 Au3 85.67(16) . . ?
P1 Au1 Au3 94.18(5) . . ?
O21 Au2 P2 171.46(16) . . ?
O21 Au2 Au3 78.85(17) . 1_455 ?
P2 Au2 Au3 99.30(5) . 1_455 ?
O31 Au3 P3 173.98(16) . . ?
O31 Au3 Au2 84.32(17) . 1_655 ?
P3 Au3 Au2 93.48(5) . 1_655 ?
O31 Au3 Au1 78.78(17) . . ?
P3 Au3 Au1 99.40(5) . . ?
Au2 Au3 Au1 138.383(13) 1_655 . ?
C13 P1 C11 105.7(5) . . ?
C13 P1 C12 105.3(5) . . ?
C11 P1 C12 104.2(4) . . ?
C13 P1 Au1 113.1(3) . . ?
C11 P1 Au1 113.6(3) . . ?
C12 P1 Au1 114.0(3) . . ?
C21 P2 C22 103.6(4) . . ?
C21 P2 C23 105.6(4) . . ?
C22 P2 C23 106.3(4) . . ?
C21 P2 Au2 112.5(3) . . ?
C22 P2 Au2 117.7(3) . . ?
C23 P2 Au2 110.2(3) . . ?
C33 P3 C31 105.3(4) . . ?
C33 P3 C32 103.5(4) . . ?
C31 P3 C32 107.2(4) . . ?
C33 P3 Au3 113.7(3) . . ?
C31 P3 Au3 111.4(3) . . ?
C32 P3 Au3 115.0(3) . . ?
P1 C11 H11A 109.5 . . ?
P1 C11 H11B 109.5 . . ?
H11A C11 H11B 109.5 . . ?
P1 C11 H11C 109.5 . . ?
H11A C11 H11C 109.5 . . ?
H11B C11 H11C 109.5 . . ?
P1 C12 H12A 109.5 . . ?
P1 C12 H12B 109.5 . . ?
H12A C12 H12B 109.5 . . ?
P1 C12 H12C 109.5 . . ?
H12A C12 H12C 109.5 . . ?
H12B C12 H12C 109.5 . . ?
P1 C13 H13A 109.5 . . ?
P1 C13 H13B 109.5 . . ?
H13A C13 H13B 109.5 . . ?
P1 C13 H13C 109.5 . . ?
H13A C13 H13C 109.5 . . ?
H13B C13 H13C 109.5 . . ?
P2 C21 H21A 109.5 . . ?
P2 C21 H21B 109.5 . . ?
H21A C21 H21B 109.5 . . ?
P2 C21 H21C 109.5 . . ?
H21A C21 H21C 109.5 . . ?
H21B C21 H21C 109.5 . . ?
P2 C22 H22A 109.5 . . ?
P2 C22 H22B 109.5 . . ?
H22A C22 H22B 109.5 . . ?
P2 C22 H22C 109.5 . . ?
H22A C22 H22C 109.5 . . ?
H22B C22 H22C 109.5 . . ?
P2 C23 H23A 109.5 . . ?
P2 C23 H23B 109.5 . . ?
H23A C23 H23B 109.5 . . ?
P2 C23 H23C 109.5 . . ?
H23A C23 H23C 109.5 . . ?
H23B C23 H23C 109.5 . . ?
P3 C31 H31A 109.5 . . ?
P3 C31 H31B 109.5 . . ?
H31A C31 H31B 109.5 . . ?
P3 C31 H31C 109.5 . . ?
H31A C31 H31C 109.5 . . ?
H31B C31 H31C 109.5 . . ?
P3 C32 H32A 109.5 . . ?
P3 C32 H32B 109.5 . . ?
H32A C32 H32B 109.5 . . ?
P3 C32 H32C 109.5 . . ?
H32A C32 H32C 109.5 . . ?
H32B C32 H32C 109.5 . . ?
P3 C33 H33A 109.5 . . ?
P3 C33 H33B 109.5 . . ?
H33A C33 H33B 109.5 . . ?
P3 C33 H33C 109.5 . . ?
H33A C33 H33C 109.5 . . ?
H33B C33 H33C 109.5 . . ?
N1 O11 Au1 115.1(5) . . ?
N2 O21 Au2 116.8(5) . . ?
N3 O31 Au3 114.9(5) . . ?
O13 N1 O12 122.2(8) . . ?
O13 N1 O11 119.4(7) . . ?
O12 N1 O11 118.4(7) . . ?
O23 N2 O22 123.6(7) . . ?
O23 N2 O21 119.2(7) . . ?
O22 N2 O21 117.3(7) . . ?
O33 N3 O32 123.4(7) . . ?
O33 N3 O31 119.8(6) . . ?
O32 N3 O31 116.8(7) . . ?

loop_
_geom_bond_atom_site_label_1
_geom_bond_atom_site_label_2
_geom_bond_distance
_geom_bond_site_symmetry_2
_geom_bond_publ_flag
Au1 O11 2.090(6) . ?
Au1 P1 2.2158(19) . ?
Au1 Au3 3.2795(6) . ?
Au2 O21 2.093(6) . ?
Au2 P2 2.2190(18) . ?
Au2 Au3 3.2783(5) 1_455 ?
Au3 O31 2.100(5) . ?
Au3 P3 2.2156(17) . ?
Au3 Au2 3.2783(6) 1_655 ?
P1 C13 1.786(9) . ?
P1 C11 1.790(8) . ?
P1 C12 1.791(8) . ?
P2 C21 1.787(8) . ?
P2 C22 1.794(8) . ?
P2 C23 1.802(8) . ?
P3 C33 1.791(7) . ?
P3 C31 1.798(8) . ?
P3 C32 1.798(8) . ?
C11 H11A 0.9800 . ?
C11 H11B 0.9800 . ?
C11 H11C 0.9800 . ?
C12 H12A 0.9800 . ?
C12 H12B 0.9800 . ?
C12 H12C 0.9800 . ?
C13 H13A 0.9800 . ?
C13 H13B 0.9800 . ?
C13 H13C 0.9800 . ?
C21 H21A 0.9800 . ?
C21 H21B 0.9800 . ?
C21 H21C 0.9800 . ?
C22 H22A 0.9800 . ?
C22 H22B 0.9800 . ?
C22 H22C 0.9800 . ?
C23 H23A 0.9800 . ?
C23 H23B 0.9800 . ?
C23 H23C 0.9800 . ?
C31 H31A 0.9800 . ?
C31 H31B 0.9800 . ?
C31 H31C 0.9800 . ?
C32 H32A 0.9800 . ?
C32 H32B 0.9800 . ?
C32 H32C 0.9800 . ?
C33 H33A 0.9800 . ?
C33 H33B 0.9800 . ?
C33 H33C 0.9800 . ?
O11 N1 1.293(10) . ?
O12 N1 1.241(9) . ?
O13 N1 1.235(9) . ?
O21 N2 1.296(8) . ?
O22 N2 1.217(9) . ?
O23 N2 1.215(9) . ?
O31 N3 1.293(8) . ?
O32 N3 1.232(8) . ?
O33 N3 1.224(9) . ?
